data_2233628
loop_
_publ_author_name
'Jamshidvand, Arezoo'
'Kia, Reza'
'Kargar, Hadi'
'Tahir, Muhammad Nawaz'

_publ_section_title
;
 2-{[(4-{[(2-Hydroxyphenyl)(phenyl)methylidene]amino}butyl)imino](phenyl)methyl}phenol
;
_journal_coeditor_code SU2355
_journal_issue 2
_journal_name_full 'Acta Crystallographica Section E'
_journal_page_first o292
_journal_paper_doi 10.1107/S1600536811055905
_journal_volume 68
_journal_year 2012
_chemical_formula_iupac 'C30 H28 N2 O2'
_chemical_formula_moiety 'C30 H28 N2 O2'
_chemical_formula_sum 'C30 H28 N2 O2'
_chemical_formula_weight 448.54
_chemical_name_common
;
Bis(2-hydroxybenzophenone)-1,4-butanediimine
;
_chemical_name_systematic
;
2-{[(4-{[(2-
Hydroxyphenyl)(phenyl)methylidene]amino}butyl)imino](phenyl)methyl}phenol
;
_space_group_IT_number 14
_symmetry_cell_setting monoclinic
_symmetry_space_group_name_Hall '-P 2yn'
_symmetry_space_group_name_H-M 'P 1 21/n 1'
_atom_sites_solution_hydrogens geom
_atom_sites_solution_primary direct
_atom_sites_solution_secondary difmap
_audit_creation_method SHELXL-97
_cell_angle_alpha 90.00
_cell_angle_beta 95.774(2)
_cell_angle_gamma 90.00
_cell_formula_units_Z 2
_cell_length_a 11.5720(3)
_cell_length_b 7.7803(2)
_cell_length_c 13.3914(4)
_cell_measurement_reflns_used 2370
_cell_measurement_temperature 291(2)
_cell_measurement_theta_max 27.52
_cell_measurement_theta_min 2.50
_cell_volume 1199.56(6)
_computing_cell_refinement 'SAINT (Bruker, 2005)'
_computing_data_collection 'APEX2 (Bruker, 2005)'
_computing_data_reduction 'SAINT (Bruker, 2005)'
_computing_molecular_graphics 'SHELXTL (Sheldrick, 2008)'
_computing_publication_material 'SHELXTL (Sheldrick, 2008) and PLATON (Spek, 2009)'
_computing_structure_refinement 'SHELXL97 (Sheldrick, 2008)'
_computing_structure_solution 'SHELXS97 (Sheldrick, 2008)'
_diffrn_ambient_temperature 291(2)
_diffrn_measured_fraction_theta_full 0.990
_diffrn_measured_fraction_theta_max 0.990
_diffrn_measurement_device_type
;
Bruker SMART APEXII CCD area-detector
;
_diffrn_measurement_method '\f and \w scans'
_diffrn_radiation_monochromator graphite
_diffrn_radiation_source 'fine-focus sealed tube'
_diffrn_radiation_type MoK\a
_diffrn_radiation_wavelength 0.71073
_diffrn_reflns_av_R_equivalents 0.0267
_diffrn_reflns_av_sigmaI/netI 0.0353
_diffrn_reflns_limit_h_max 11
_diffrn_reflns_limit_h_min -15
_diffrn_reflns_limit_k_max 9
_diffrn_reflns_limit_k_min -10
_diffrn_reflns_limit_l_max 17
_diffrn_reflns_limit_l_min -17
_diffrn_reflns_number 10739
_diffrn_reflns_theta_full 28.25
_diffrn_reflns_theta_max 28.25
_diffrn_reflns_theta_min 2.22
_diffrn_standards_number 0
_exptl_absorpt_coefficient_mu 0.078
_exptl_absorpt_correction_T_max 0.4593
_exptl_absorpt_correction_T_min 0.2498
_exptl_absorpt_correction_type multi-scan
_exptl_absorpt_process_details '(<i>SADABS</i>; Bruker, 2005)'
_exptl_crystal_colour yellow
_exptl_crystal_density_diffrn 1.242
_exptl_crystal_density_method 'not measured'
_exptl_crystal_description block
_exptl_crystal_F_000 476
_exptl_crystal_size_max 0.25
_exptl_crystal_size_mid 0.16
_exptl_crystal_size_min 0.12
_refine_diff_density_max 0.162
_refine_diff_density_min -0.127
_refine_ls_extinction_method none
_refine_ls_goodness_of_fit_ref 1.018
_refine_ls_hydrogen_treatment constr
_refine_ls_matrix_type full
_refine_ls_number_parameters 165
_refine_ls_number_reflns 2951
_refine_ls_number_restraints 0
_refine_ls_restrained_S_all 1.018
_refine_ls_R_factor_all 0.0907
_refine_ls_R_factor_gt 0.0446
_refine_ls_shift/su_max 0.000
_refine_ls_shift/su_mean 0.000
_refine_ls_structure_factor_coef Fsqd
_refine_ls_weighting_details 'calc w=1/[\s^2^(Fo^2^)+(0.0565P)^2^+0.0873P] where P=(Fo^2^+2Fc^2^)/3'
_refine_ls_weighting_scheme calc
_refine_ls_wR_factor_gt 0.1052
_refine_ls_wR_factor_ref 0.1267
_reflns_number_gt 1706
_reflns_number_total 2951
_reflns_threshold_expression I>2\s(I)
_cod_data_source_file su2355.cif
_cod_data_source_block I
_cod_original_sg_symbol_H-M 'P 21/n'
_cod_database_code 2233628
_cod_database_fobs_code 2233628

loop_
_symmetry_equiv_pos_as_xyz
'x, y, z'
'-x+1/2, y+1/2, -z+1/2'
'-x, -y, -z'
'x-1/2, -y-1/2, z-1/2'

loop_
_atom_site_type_symbol
_atom_site_label
_atom_site_fract_x
_atom_site_fract_y
_atom_site_fract_z
_atom_site_U_iso_or_equiv
_atom_site_adp_type
_atom_site_calc_flag
_atom_site_refinement_flags
_atom_site_occupancy
_atom_site_symmetry_multiplicity
_atom_site_disorder_assembly
_atom_site_disorder_group
O O1 0.08671(10) -0.51502(14) 0.09514(8) 0.0613(3) Uani d . 1 1 . .
H H1 0.0426 -0.4348 0.0797 0.092 Uiso calc R 1 1 . .
N N1 -0.04017(10) -0.25674(14) 0.12091(9) 0.0500(3) Uani d . 1 1 A .
C C1 0.04494(11) -0.42065(16) 0.25836(10) 0.0428(3) Uani d . 1 1 . .
C C2 0.10105(12) -0.53074(17) 0.19507(11) 0.0469(4) Uani d . 1 1 . .
C C3 0.17362(13) -0.6602(2) 0.23703(13) 0.0595(4) Uani d . 1 1 . .
H H3 0.2106 -0.7332 0.1954 0.071 Uiso calc R 1 1 . .
C C4 0.19106(14) -0.6812(2) 0.33870(13) 0.0654(5) Uani d . 1 1 . .
H H4 0.2400 -0.7681 0.3655 0.078 Uiso calc R 1 1 . .
C C5 0.13674(14) -0.5747(2) 0.40225(12) 0.0631(4) Uani d . 1 1 . .
H H5 0.1488 -0.5897 0.4714 0.076 Uiso calc R 1 1 . .
C C6 0.06477(13) -0.44660(19) 0.36208(11) 0.0535(4) Uani d . 1 1 . .
H H6 0.0283 -0.3752 0.4049 0.064 Uiso calc R 1 1 . .
C C7 -0.03030(11) -0.28060(16) 0.21646(10) 0.0436(3) Uani d . 1 1 . .
C C8 -0.09188(12) -0.17392(18) 0.28775(10) 0.0481(4) Uani d . 1 1 . .
C C9 -0.19981(14) -0.2220(2) 0.31276(13) 0.0633(4) Uani d . 1 1 . .
H H9 -0.2363 -0.3183 0.2830 0.076 Uiso calc R 1 1 . .
C C10 -0.25395(17) -0.1277(3) 0.38186(15) 0.0814(6) Uani d . 1 1 . .
H H10 -0.3269 -0.1610 0.3982 0.098 Uiso calc R 1 1 . .
C C11 -0.2023(2) 0.0122(3) 0.42610(15) 0.0852(6) Uani d . 1 1 . .
H H11 -0.2384 0.0731 0.4741 0.102 Uiso calc R 1 1 . .
C C12 -0.0963(2) 0.0639(3) 0.39977(16) 0.0891(6) Uani d . 1 1 . .
H H12 -0.0615 0.1621 0.4288 0.107 Uiso calc R 1 1 . .
C C13 -0.04048(15) -0.0282(2) 0.33051(13) 0.0701(5) Uani d . 1 1 . .
H H13 0.0313 0.0080 0.3129 0.084 Uiso calc R 1 1 . .
C C14 -0.11235(13) -0.1200(2) 0.07252(12) 0.0592(4) Uani d . 1 1 . .
H H14A -0.1640 -0.0764 0.1194 0.071 Uiso calc PR 0.651(7) 1 A 1
H H14B -0.1598 -0.1670 0.0152 0.071 Uiso calc PR 0.651(7) 1 A 1
H H14C -0.1226 -0.0301 0.1200 0.071 Uiso d PR 0.349(7) 1 A 2
H H14D -0.1874 -0.1654 0.0494 0.071 Uiso d PR 0.349(7) 1 A 2
C C15 -0.0405(3) 0.0257(4) 0.0383(3) 0.0529(10) Uani d P 0.651(7) 1 . 1
H H15A 0.0050 0.0741 0.0963 0.063 Uiso calc PR 0.651(7) 1 A 1
H H15B -0.0923 0.1148 0.0096 0.063 Uiso calc PR 0.651(7) 1 A 1
C C15A -0.0554(5) -0.0468(8) -0.0156(5) 0.0503(19) Uani d P 0.349(7) 1 . 2
H H15C -0.0394 -0.1399 -0.0604 0.060 Uiso calc PR 0.349(7) 1 A 2
H H15D -0.1092 0.0314 -0.0525 0.060 Uiso calc PR 0.349(7) 1 A 2

loop_
_atom_site_aniso_label
_atom_site_aniso_U_11
_atom_site_aniso_U_22
_atom_site_aniso_U_33
_atom_site_aniso_U_12
_atom_site_aniso_U_13
_atom_site_aniso_U_23
O1 0.0729(8) 0.0651(7) 0.0466(7) 0.0139(5) 0.0090(5) -0.0025(5)
N1 0.0544(8) 0.0472(7) 0.0489(8) 0.0007(5) 0.0084(6) 0.0125(5)
C1 0.0432(8) 0.0421(7) 0.0436(8) -0.0038(6) 0.0061(6) 0.0031(6)
C2 0.0466(8) 0.0459(8) 0.0481(9) -0.0032(6) 0.0045(6) -0.0001(6)
C3 0.0580(10) 0.0555(9) 0.0646(11) 0.0104(7) 0.0036(8) -0.0051(8)
C4 0.0620(11) 0.0620(10) 0.0700(12) 0.0148(8) -0.0038(8) 0.0092(9)
C5 0.0661(11) 0.0728(11) 0.0488(9) 0.0081(8) -0.0019(8) 0.0126(8)
C6 0.0565(10) 0.0591(9) 0.0455(9) 0.0037(7) 0.0084(7) 0.0026(7)
C7 0.0418(8) 0.0423(8) 0.0473(9) -0.0051(6) 0.0080(6) 0.0048(6)
C8 0.0497(9) 0.0467(8) 0.0483(8) 0.0060(6) 0.0074(7) 0.0050(6)
C9 0.0580(10) 0.0638(10) 0.0709(11) 0.0014(8) 0.0199(8) 0.0080(8)
C10 0.0747(13) 0.0904(15) 0.0849(14) 0.0239(11) 0.0370(11) 0.0235(12)
C11 0.1070(17) 0.0843(15) 0.0679(13) 0.0450(13) 0.0262(12) 0.0066(11)
C12 0.1096(17) 0.0709(12) 0.0858(15) 0.0154(11) 0.0050(12) -0.0255(10)
C13 0.0653(11) 0.0635(10) 0.0822(13) -0.0011(8) 0.0106(9) -0.0142(9)
C14 0.0587(10) 0.0596(10) 0.0599(10) 0.0060(7) 0.0080(7) 0.0204(8)
C15 0.063(2) 0.0466(16) 0.0497(19) 0.0073(13) 0.0104(14) 0.0057(15)
C15A 0.057(4) 0.048(3) 0.044(4) 0.008(2) -0.003(2) 0.009(3)

loop_
_atom_type_symbol
_atom_type_description
_atom_type_scat_dispersion_real
_atom_type_scat_dispersion_imag
_atom_type_scat_source
C C 0.0033 0.0016 'International Tables Vol C Tables 4.2.6.8 and 6.1.1.4'
H H 0.0000 0.0000 'International Tables Vol C Tables 4.2.6.8 and 6.1.1.4'
N N 0.0061 0.0033 'International Tables Vol C Tables 4.2.6.8 and 6.1.1.4'
O O 0.0106 0.0060 'International Tables Vol C Tables 4.2.6.8 and 6.1.1.4'

loop_
_geom_angle_atom_site_label_1
_geom_angle_atom_site_label_2
_geom_angle_atom_site_label_3
_geom_angle_site_symmetry_1
_geom_angle_site_symmetry_3
_geom_angle
C2 O1 H1 . . 109.5
C7 N1 C14 . . 122.34(13)
C6 C1 C2 . . 118.03(12)
C6 C1 C7 . . 121.16(13)
C2 C1 C7 . . 120.80(12)
O1 C2 C3 . . 118.61(13)
O1 C2 C1 . . 121.88(12)
C3 C2 C1 . . 119.51(13)
C4 C3 C2 . . 120.74(14)
C4 C3 H3 . . 119.6
C2 C3 H3 . . 119.6
C3 C4 C5 . . 120.72(14)
C3 C4 H4 . . 119.6
C5 C4 H4 . . 119.6
C6 C5 C4 . . 119.27(15)
C6 C5 H5 . . 120.4
C4 C5 H5 . . 120.4
C5 C6 C1 . . 121.72(14)
C5 C6 H6 . . 119.1
C1 C6 H6 . . 119.1
N1 C7 C1 . . 118.45(12)
N1 C7 C8 . . 123.60(12)
C1 C7 C8 . . 117.95(12)
C9 C8 C13 . . 119.12(15)
C9 C8 C7 . . 120.37(14)
C13 C8 C7 . . 120.50(13)
C8 C9 C10 . . 120.18(17)
C8 C9 H9 . . 119.9
C10 C9 H9 . . 119.9
C11 C10 C9 . . 120.84(19)
C11 C10 H10 . . 119.6
C9 C10 H10 . . 119.6
C10 C11 C12 . . 119.46(18)
C10 C11 H11 . . 120.3
C12 C11 H11 . . 120.3
C11 C12 C13 . . 120.74(19)
C11 C12 H12 . . 119.6
C13 C12 H12 . . 119.6
C8 C13 C12 . . 119.62(18)
C8 C13 H13 . . 120.2
C12 C13 H13 . . 120.2
N1 C14 C15 . . 112.01(15)
N1 C14 C15A . . 110.1(2)
C15 C14 C15A . . 35.4(2)
N1 C14 H14A . . 109.2
C15 C14 H14A . . 109.2
C15A C14 H14A . . 135.7
N1 C14 H14B . . 109.2
C15 C14 H14B . . 109.2
C15A C14 H14B . . 77.4
H14A C14 H14B . . 107.9
N1 C14 H14C . . 109.9
C15 C14 H14C . . 76.2
C15A C14 H14C . . 109.4
H14A C14 H14C . . 36.2
H14B C14 H14C . . 134.5
N1 C14 H14D . . 109.4
C15 C14 H14D . . 133.6
C15A C14 H14D . . 109.7
H14A C14 H14D . . 75.0
H14B C14 H14D . . 35.3
H14C C14 H14D . . 108.3
C14 C15 C15 . 3 114.0(4)
C14 C15 H14C . . 36.2
C15 C15 H14C 3 . 148.7
C14 C15 H15A . . 108.7
C15 C15 H15A 3 . 108.7
H14C C15 H15A . . 82.4
C14 C15 H15B . . 108.7
C15 C15 H15B 3 . 108.7
H14C C15 H15B . . 94.6
H15A C15 H15B . . 107.6
C15A C15A C14 3 . 113.1(7)
C15A C15A H15C 3 . 109.0
C14 C15A H15C . . 109.0
C15A C15A H15D 3 . 109.0
C14 C15A H15D . . 109.0
H15C C15A H15D . . 107.8

loop_
_geom_bond_atom_site_label_1
_geom_bond_atom_site_label_2
_geom_bond_site_symmetry_2
_geom_bond_distance
O1 C2 . 1.3373(17)
O1 H1 . 0.8200
N1 C7 . 1.2867(17)
N1 C14 . 1.4631(18)
C1 C6 . 1.3994(19)
C1 C2 . 1.4087(19)
C1 C7 . 1.4703(19)
C2 C3 . 1.393(2)
C3 C4 . 1.366(2)
C3 H3 . 0.9300
C4 C5 . 1.383(2)
C4 H4 . 0.9300
C5 C6 . 1.374(2)
C5 H5 . 0.9300
C6 H6 . 0.9300
C7 C8 . 1.4984(19)
C8 C9 . 1.377(2)
C8 C13 . 1.378(2)
C9 C10 . 1.380(2)
C9 H9 . 0.9300
C10 C11 . 1.350(3)
C10 H10 . 0.9300
C11 C12 . 1.371(3)
C11 H11 . 0.9300
C12 C13 . 1.382(3)
C12 H12 . 0.9300
C13 H13 . 0.9300
C14 C15 . 1.504(3)
C14 C15A . 1.519(6)
C14 H14A . 0.9700
C14 H14B . 0.9700
C14 H14C . 0.9599
C14 H14D . 0.9600
C15 C15 3 1.512(7)
C15 H15A . 0.9700
C15 H15B . 0.9700
C15A C15A 3 1.497(13)
C15A H15C . 0.9700
C15A H15D . 0.9700

loop_
_geom_hbond_atom_site_label_D
_geom_hbond_atom_site_label_H
_geom_hbond_atom_site_label_A
_geom_hbond_distance_DH
_geom_hbond_distance_HA
_geom_hbond_distance_DA
_geom_hbond_angle_DHA
_geom_hbond_publ_flag
O1 H1 N1 0.82 1.80 2.5328(16) 148 y
